data_7009831
loop_
_publ_author_name
'Pasini, Alessandro'
'Demartin, Francesco'
'Piovesana, Olivo'
'Chiari, Brunetto'
'Cinti, Antonio'
'Crispu, Ornella'

_publ_section_title
;
 Novel copper(II) complexes of &#x201C;short&#x201D; salen homologues.
 Structure and magnetic properties of the tetranuclear complex
 [Cu2(L2)2]2
 [H2L2&#x2005;=&#x2005;phenyl-N,N&#x200A;'-bis(salicylidene)methanediamine]&#x200A;&#x2020;
;
_journal_issue 19
_journal_name_full 'Journal of the Chemical Society, Dalton Transactions'
_journal_page_first 3467
_journal_paper_doi 10.1039/b003825n
_journal_year 2000
_chemical_formula_sum 'C90 H78 Cu4 N8 O9'
_chemical_formula_weight 1669.76
_chemical_name_systematic
;
 ?
;
_space_group_IT_number 2
_symmetry_space_group_name_Hall '-P 1'
_symmetry_space_group_name_H-M 'P -1'
_atom_sites_solution_hydrogens geom
_atom_sites_solution_primary direct
_atom_sites_solution_secondary difmap
_audit_creation_method SHELXL
_cell_angle_alpha 100.73(2)
_cell_angle_beta 107.28(2)
_cell_angle_gamma 109.40(2)
_cell_formula_units_Z 2
_cell_length_a 16.404(2)
_cell_length_b 16.410(2)
_cell_length_c 17.384(2)
_cell_measurement_reflns_used 235
_cell_measurement_temperature 293(2)
_cell_measurement_theta_max 25
_cell_measurement_theta_min 0
_cell_volume 3998.3(14)
_computing_structure_refinement 'SHELXL-93 (Sheldrick, 1993)'
_diffrn_ambient_temperature 293(2)
_diffrn_radiation_monochromator graphite
_diffrn_radiation_source 'fine-focus sealed tube'
_diffrn_radiation_type MoK\a
_diffrn_radiation_wavelength 0.71073
_diffrn_reflns_av_R_equivalents 0.0390
_diffrn_reflns_av_sigmaI/netI 0.1499
_diffrn_reflns_limit_h_max 17
_diffrn_reflns_limit_h_min -19
_diffrn_reflns_limit_k_max 18
_diffrn_reflns_limit_k_min -18
_diffrn_reflns_limit_l_max 21
_diffrn_reflns_limit_l_min 0
_diffrn_reflns_number 13193
_diffrn_reflns_theta_max 25.83
_diffrn_reflns_theta_min 1.29
_exptl_absorpt_coefficient_mu 1.113
_exptl_absorpt_correction_T_max 1.000
_exptl_absorpt_correction_T_min 0.745
_exptl_absorpt_correction_type SADABS
_exptl_crystal_colour brown
_exptl_crystal_density_diffrn 1.387
_exptl_crystal_description prism
_exptl_crystal_F_000 1724
_exptl_crystal_size_max 0.18
_exptl_crystal_size_mid 0.15
_exptl_crystal_size_min 0.10
_refine_diff_density_max 0.647
_refine_diff_density_min -0.514
_refine_diff_density_rms 0.079
_refine_ls_extinction_method none
_refine_ls_goodness_of_fit_all 0.690
_refine_ls_goodness_of_fit_obs 0.862
_refine_ls_matrix_type full
_refine_ls_number_parameters 970
_refine_ls_number_reflns 13193
_refine_ls_number_restraints 0
_refine_ls_restrained_S_all 0.690
_refine_ls_restrained_S_obs 0.862
_refine_ls_R_factor_all 0.0811
_refine_ls_R_factor_obs 0.0434
_refine_ls_shift/esd_max -15.000
_refine_ls_shift/esd_mean 0.276
_refine_ls_structure_factor_coef Fsqd
_refine_ls_weighting_details 'w=1/[\s^2^(Fo^2^)+(0.1082P)^2^+0.0000P] where P=(Fo^2^+2Fc^2^)/3'
_refine_ls_weighting_scheme calc
_refine_ls_wR_factor_all 0.1376
_refine_ls_wR_factor_obs 0.1273
_reflns_number_observed 7578
_reflns_number_total 13193
_reflns_observed_criterion >2sigma(I)
_cod_data_source_file b003825n.txt
_cod_data_source_block C84H64Cu4N8O8.C6H14O
_cod_depositor_comments
;
The following automatic conversions were performed:

'_refine_ls_weighting_scheme' value 'calc
w=1/[\s^2^(Fo^2^)+(0.1082P)^2^+0.0000P] where P=(Fo^2^+2Fc^2^)/3' was
changed to 'calc'. New tag '_refine_ls_weighting_details' was
created. The value of the new tag was set to
'w=1/[\s^2^(Fo^2^)+(0.1082P)^2^+0.0000P] where P=(Fo^2^+2Fc^2^)/3'.

Automatic conversion script
Id: cif_fix_values 3143 2015-03-26 13:38:13Z robertas 
;
_cod_original_cell_volume 3998.3(8)
_cod_database_code 7009831

loop_
_symmetry_equiv_pos_as_xyz
'x, y, z'
'-x, -y, -z'

loop_
_atom_site_aniso_label
_atom_site_aniso_U_11
_atom_site_aniso_U_22
_atom_site_aniso_U_33
_atom_site_aniso_U_23
_atom_site_aniso_U_13
_atom_site_aniso_U_12
Cu1A 0.0424(3) 0.0368(3) 0.0395(3) 0.0102(2) 0.0129(2) 0.0162(2)
Cu2A 0.0565(3) 0.0461(4) 0.0481(3) 0.0227(3) 0.0234(3) 0.0277(3)
O1A 0.060(2) 0.039(2) 0.038(2) 0.0150(15) 0.0149(15) 0.014(2)
O2A 0.046(2) 0.048(2) 0.058(2) 0.006(2) 0.0088(15) 0.026(2)
O3A 0.073(2) 0.049(2) 0.044(2) 0.0198(15) 0.021(2) 0.033(2)
O4A 0.051(2) 0.046(2) 0.066(2) 0.026(2) 0.028(2) 0.020(2)
N1A 0.045(2) 0.040(2) 0.038(2) 0.017(2) 0.018(2) 0.018(2)
N2A 0.036(2) 0.039(2) 0.035(2) 0.012(2) 0.013(2) 0.018(2)
N3A 0.042(2) 0.043(2) 0.044(2) 0.019(2) 0.021(2) 0.023(2)
N4A 0.049(2) 0.046(2) 0.043(2) 0.024(2) 0.025(2) 0.026(2)
C1A 0.039(2) 0.050(3) 0.051(3) 0.026(2) 0.023(2) 0.022(2)
C2A 0.065(3) 0.058(3) 0.058(3) 0.035(3) 0.030(3) 0.029(3)
C3A 0.086(4) 0.052(3) 0.089(4) 0.042(3) 0.047(3) 0.037(3)
C4A 0.090(4) 0.039(3) 0.076(4) 0.013(3) 0.036(3) 0.018(3)
C5A 0.072(3) 0.041(3) 0.051(3) 0.013(2) 0.026(3) 0.019(3)
C6A 0.045(2) 0.041(3) 0.043(3) 0.016(2) 0.019(2) 0.017(2)
C7A 0.044(2) 0.045(3) 0.033(2) 0.013(2) 0.016(2) 0.017(2)
C8A 0.052(3) 0.043(3) 0.047(3) 0.017(2) 0.026(2) 0.024(2)
C9A 0.054(3) 0.061(4) 0.075(3) 0.017(3) 0.022(3) 0.034(3)
C10A 0.081(4) 0.056(4) 0.113(5) 0.029(3) 0.048(4) 0.044(3)
C11A 0.077(4) 0.039(3) 0.098(4) 0.013(3) 0.039(3) 0.023(3)
C12A 0.055(3) 0.041(3) 0.068(3) 0.013(2) 0.028(3) 0.015(2)
C13A 0.048(3) 0.038(3) 0.045(3) 0.016(2) 0.024(2) 0.020(2)
C14A 0.039(2) 0.036(3) 0.037(2) 0.007(2) 0.012(2) 0.013(2)
C15A 0.045(3) 0.051(3) 0.046(3) 0.017(2) 0.023(2) 0.024(2)
C16A 0.055(3) 0.062(3) 0.047(3) 0.015(3) 0.014(2) 0.029(3)
C17A 0.082(4) 0.056(3) 0.066(4) 0.005(3) 0.022(3) 0.034(3)
C18A 0.109(5) 0.049(3) 0.072(4) 0.019(3) 0.026(3) 0.046(3)
C19A 0.078(4) 0.055(3) 0.058(3) 0.023(3) 0.023(3) 0.038(3)
C20A 0.050(3) 0.044(3) 0.043(3) 0.016(2) 0.023(2) 0.026(2)
C21A 0.048(3) 0.054(3) 0.045(3) 0.026(2) 0.021(2) 0.031(2)
C22A 0.057(3) 0.046(3) 0.060(3) 0.019(2) 0.041(3) 0.020(3)
C23A 0.063(3) 0.054(3) 0.080(4) 0.015(3) 0.043(3) 0.018(3)
C24A 0.082(4) 0.048(4) 0.112(5) 0.013(3) 0.058(4) 0.011(3)
C25A 0.102(5) 0.044(4) 0.133(6) 0.033(4) 0.068(5) 0.034(4)
C26A 0.083(4) 0.059(4) 0.107(5) 0.041(3) 0.054(4) 0.040(3)
C27A 0.065(3) 0.040(3) 0.070(3) 0.025(2) 0.043(3) 0.025(3)
C28A 0.054(3) 0.051(3) 0.055(3) 0.030(2) 0.031(2) 0.031(3)
C29A 0.054(3) 0.046(3) 0.043(3) 0.021(2) 0.022(2) 0.026(2)
C30A 0.050(3) 0.047(3) 0.043(3) 0.019(2) 0.016(2) 0.021(2)
C31A 0.056(3) 0.073(4) 0.052(3) 0.027(3) 0.016(2) 0.034(3)
C32A 0.064(3) 0.091(4) 0.062(3) 0.023(3) 0.016(3) 0.043(3)
C33A 0.063(3) 0.089(4) 0.072(4) 0.032(3) 0.008(3) 0.042(3)
C34A 0.081(4) 0.090(4) 0.056(3) 0.040(3) 0.011(3) 0.038(3)
C35A 0.064(3) 0.075(4) 0.050(3) 0.030(3) 0.019(2) 0.032(3)
C36A 0.037(2) 0.041(3) 0.039(2) 0.013(2) 0.016(2) 0.014(2)
C37A 0.037(2) 0.036(2) 0.038(2) 0.010(2) 0.012(2) 0.018(2)
C38A 0.047(3) 0.060(3) 0.049(3) 0.019(2) 0.019(2) 0.025(2)
C39A 0.059(3) 0.073(4) 0.048(3) 0.029(3) 0.020(2) 0.031(3)
C40A 0.072(3) 0.066(3) 0.047(3) 0.028(3) 0.020(3) 0.036(3)
C41A 0.054(3) 0.062(3) 0.063(3) 0.024(3) 0.007(3) 0.032(3)
C42A 0.048(3) 0.058(3) 0.050(3) 0.021(2) 0.021(2) 0.027(2)
Cu1B 0.0499(3) 0.0620(4) 0.0451(3) 0.0136(3) 0.0123(3) 0.0200(3)
Cu2B 0.0536(3) 0.0533(4) 0.0522(4) 0.0227(3) 0.0178(3) 0.0283(3)
O1B 0.082(2) 0.074(3) 0.044(2) 0.021(2) 0.016(2) 0.008(2)
O2B 0.054(2) 0.063(2) 0.059(2) 0.003(2) 0.009(2) 0.028(2)
O3B 0.043(2) 0.066(2) 0.057(2) 0.028(2) 0.0166(15) 0.026(2)
O4B 0.067(2) 0.056(2) 0.050(2) 0.020(2) 0.021(2) 0.034(2)
N1B 0.048(2) 0.057(3) 0.044(2) 0.016(2) 0.019(2) 0.023(2)
N2B 0.042(2) 0.049(2) 0.049(2) 0.018(2) 0.016(2) 0.019(2)
N3B 0.044(2) 0.054(2) 0.052(2) 0.027(2) 0.019(2) 0.025(2)
N4B 0.049(2) 0.049(2) 0.047(2) 0.018(2) 0.018(2) 0.026(2)
C1B 0.068(3) 0.073(4) 0.042(3) 0.020(3) 0.025(3) 0.028(3)
C2B 0.092(4) 0.085(4) 0.064(4) 0.038(3) 0.028(3) 0.023(3)
C3B 0.104(5) 0.122(6) 0.069(4) 0.055(4) 0.041(4) 0.056(5)
C4B 0.075(4) 0.120(6) 0.050(3) 0.031(4) 0.019(3) 0.038(4)
C5B 0.058(3) 0.093(4) 0.045(3) 0.015(3) 0.016(3) 0.031(3)
C6B 0.050(3) 0.069(3) 0.040(3) 0.015(3) 0.021(2) 0.028(3)
C7B 0.043(3) 0.058(3) 0.042(3) 0.003(2) 0.016(2) 0.018(2)
C8B 0.038(3) 0.053(3) 0.064(3) 0.023(3) 0.020(2) 0.021(2)
C9B 0.065(3) 0.053(3) 0.096(4) 0.030(3) 0.030(3) 0.028(3)
C10B 0.071(4) 0.086(5) 0.097(5) 0.055(4) 0.028(3) 0.049(4)
C11B 0.070(4) 0.092(5) 0.064(4) 0.043(4) 0.016(3) 0.038(3)
C12B 0.055(3) 0.058(3) 0.060(3) 0.021(3) 0.018(3) 0.021(3)
C13B 0.040(2) 0.046(3) 0.052(3) 0.021(2) 0.016(2) 0.021(2)
C14B 0.046(3) 0.047(3) 0.042(3) 0.013(2) 0.013(2) 0.015(2)
C15B 0.044(3) 0.081(4) 0.045(3) 0.024(3) 0.026(2) 0.035(3)
C16B 0.048(3) 0.077(4) 0.051(3) 0.014(3) 0.022(2) 0.022(3)
C17B 0.059(3) 0.122(5) 0.041(3) 0.023(3) 0.013(3) 0.043(4)
C18B 0.084(4) 0.116(6) 0.064(4) 0.047(4) 0.019(3) 0.057(4)
C19B 0.074(4) 0.088(4) 0.067(4) 0.042(3) 0.023(3) 0.044(3)
C20B 0.051(3) 0.065(3) 0.050(3) 0.027(3) 0.022(2) 0.030(3)
C21B 0.056(3) 0.053(3) 0.056(3) 0.027(2) 0.021(2) 0.025(3)
C22B 0.040(2) 0.053(3) 0.048(3) 0.024(2) 0.021(2) 0.018(2)
C23B 0.054(3) 0.052(3) 0.052(3) 0.016(2) 0.021(2) 0.013(2)
C24B 0.059(3) 0.099(5) 0.046(3) 0.029(3) 0.006(3) 0.019(3)
C25B 0.077(4) 0.080(4) 0.063(4) 0.036(3) 0.017(3) 0.040(3)
C26B 0.065(3) 0.061(3) 0.059(3) 0.026(3) 0.018(3) 0.030(3)
C27B 0.047(3) 0.052(3) 0.049(3) 0.025(2) 0.019(2) 0.023(2)
C28B 0.052(3) 0.046(3) 0.059(3) 0.020(2) 0.024(2) 0.027(2)
C29B 0.042(3) 0.048(3) 0.050(3) 0.010(2) 0.011(2) 0.020(2)
C30B 0.047(3) 0.062(4) 0.047(3) 0.006(2) 0.005(2) 0.027(3)
C31B 0.061(3) 0.089(4) 0.069(4) 0.007(3) 0.017(3) 0.039(3)
C32B 0.080(5) 0.128(6) 0.073(4) 0.002(5) 0.017(4) 0.067(5)
C33B 0.119(7) 0.103(6) 0.085(5) -0.015(5) -0.003(5) 0.078(6)
C34B 0.094(5) 0.067(4) 0.102(5) 0.016(4) 0.008(4) 0.045(4)
C35B 0.067(3) 0.063(4) 0.070(4) 0.014(3) 0.013(3) 0.033(3)
C36B 0.053(3) 0.051(3) 0.049(3) 0.018(2) 0.021(2) 0.027(2)
C37B 0.044(3) 0.053(3) 0.050(3) 0.021(2) 0.009(2) 0.022(2)
C38B 0.067(3) 0.064(4) 0.066(3) 0.024(3) 0.032(3) 0.024(3)
C39B 0.080(4) 0.085(5) 0.075(4) 0.038(4) 0.038(3) 0.024(4)
C40B 0.090(4) 0.057(4) 0.078(4) 0.025(3) 0.025(4) 0.021(3)
C41B 0.094(4) 0.046(3) 0.092(4) 0.021(3) 0.034(4) 0.028(3)
C42B 0.071(4) 0.059(4) 0.072(4) 0.017(3) 0.034(3) 0.027(3)
O1S 0.232(11) 0.089(7) 0.084(8) 0.009(6) 0.043(8) 0.044(7)

loop_
_atom_site_label
_atom_site_type_symbol
_atom_site_fract_x
_atom_site_fract_y
_atom_site_fract_z
_atom_site_U_iso_or_equiv
_atom_site_thermal_displace_type
_atom_site_occupancy
_atom_site_calc_flag
_atom_site_refinement_flags
_atom_site_disorder_group
Cu1A Cu 0.46960(3) 0.42220(3) 0.13151(3) 0.04063(15) Uani 1 d . .
Cu2A Cu 0.32241(4) 0.39329(4) 0.22239(3) 0.0464(2) Uani 1 d . .
O1A O 0.4808(2) 0.5264(2) 0.0988(2) 0.0483(7) Uani 1 d . .
O2A O 0.5134(2) 0.3306(2) 0.1305(2) 0.0533(8) Uani 1 d . .
O3A O 0.3698(2) 0.5099(2) 0.3024(2) 0.0526(8) Uani 1 d . .
O4A O 0.2393(2) 0.2702(2) 0.1574(2) 0.0520(8) Uani 1 d . .
N1A N 0.5336(2) 0.4899(2) 0.2556(2) 0.0394(8) Uani 1 d . .
N2A N 0.3401(2) 0.3390(2) 0.0505(2) 0.0363(8) Uani 1 d . .
N3A N 0.2889(2) 0.4362(2) 0.1215(2) 0.0398(8) Uani 1 d . .
N4A N 0.4321(2) 0.3615(2) 0.2731(2) 0.0408(8) Uani 1 d . .
C1A C 0.5227(3) 0.6110(3) 0.1476(3) 0.0425(10) Uani 1 d . .
C2A C 0.5245(3) 0.6799(3) 0.1087(3) 0.0553(12) Uani 1 d . .
H2A H 0.4994(3) 0.6638(3) 0.0498(3) 0.066 Uiso 1 calc R .
C3A C 0.5623(4) 0.7691(4) 0.1560(4) 0.0671(15) Uani 1 d . .
H3A H 0.5616(4) 0.8127(4) 0.1288(4) 0.081 Uiso 1 calc R .
C4A C 0.6018(4) 0.7963(3) 0.2439(4) 0.0706(15) Uani 1 d . .
H4A H 0.6277(4) 0.8575(3) 0.2754(4) 0.085 Uiso 1 calc R .
C5A C 0.6023(3) 0.7325(3) 0.2832(3) 0.0559(12) Uani 1 d . .
H5A H 0.6287(3) 0.7508(3) 0.3423(3) 0.067 Uiso 1 calc R .
C6A C 0.5642(3) 0.6398(3) 0.2375(3) 0.0424(10) Uani 1 d . .
C7A C 0.5627(3) 0.5770(3) 0.2851(3) 0.0412(10) Uani 1 d . .
H7A H 0.5853(3) 0.6019(3) 0.3438(3) 0.049 Uiso 1 calc R .
C8A C 0.4688(3) 0.2453(3) 0.0830(3) 0.0438(11) Uani 1 d . .
C9A C 0.5183(3) 0.1894(3) 0.0921(3) 0.0617(13) Uani 1 d . .
H9A H 0.5798(3) 0.2135(3) 0.1313(3) 0.074 Uiso 1 calc R .
C10A C 0.4754(4) 0.0994(4) 0.0430(4) 0.076(2) Uani 1 d . .
H10A H 0.5088(4) 0.0635(4) 0.0500(4) 0.091 Uiso 1 calc R .
C11A C 0.3848(4) 0.0607(3) -0.0160(4) 0.072(2) Uani 1 d . .
H11A H 0.3580(4) 0.0001(3) -0.0497(4) 0.086 Uiso 1 calc R .
C12A C 0.3346(3) 0.1129(3) -0.0242(3) 0.0556(12) Uani 1 d . .
H12A H 0.2725(3) 0.0868(3) -0.0626(3) 0.067 Uiso 1 calc R .
C13A C 0.3757(3) 0.2062(3) 0.0249(3) 0.0410(10) Uani 1 d . .
C14A C 0.3153(3) 0.2536(3) 0.0149(2) 0.0392(10) Uani 1 d . .
H14A H 0.2525(3) 0.2193(3) -0.0206(2) 0.047 Uiso 1 calc R .
C15A C 0.3618(3) 0.5822(3) 0.2871(3) 0.0446(11) Uani 1 d . .
C16A C 0.3902(3) 0.6597(3) 0.3561(3) 0.0549(12) Uani 1 d . .
H16A H 0.4117(3) 0.6570(3) 0.4111(3) 0.066 Uiso 1 calc R .
C17A C 0.3870(4) 0.7388(4) 0.3443(3) 0.0701(15) Uani 1 d . .
H17A H 0.4071(4) 0.7888(4) 0.3915(3) 0.084 Uiso 1 calc R .
C18A C 0.3547(4) 0.7466(4) 0.2638(3) 0.076(2) Uani 1 d . .
H18A H 0.3525(4) 0.8008(4) 0.2569(3) 0.091 Uiso 1 calc R .
C19A C 0.3264(3) 0.6737(3) 0.1959(3) 0.0610(13) Uani 1 d . .
H19A H 0.3058(3) 0.6787(3) 0.1417(3) 0.073 Uiso 1 calc R .
C20A C 0.3273(3) 0.5896(3) 0.2047(3) 0.0416(10) Uani 1 d . .
C21A C 0.2974(3) 0.5174(3) 0.1276(3) 0.0439(11) Uani 1 d . .
H21A H 0.2828(3) 0.5315(3) 0.0772(3) 0.053 Uiso 1 calc R .
C22A C 0.2532(3) 0.1974(3) 0.1627(3) 0.0500(12) Uani 1 d . .
C23A C 0.1779(4) 0.1122(3) 0.1117(3) 0.0647(14) Uani 1 d . .
H23A H 0.1222(4) 0.1102(3) 0.0755(3) 0.078 Uiso 1 calc R .
C24A C 0.1868(4) 0.0326(4) 0.1155(4) 0.082(2) Uani 1 d . .
H24A H 0.1361(4) -0.0227(4) 0.0827(4) 0.098 Uiso 1 calc R .
C25A C 0.2693(5) 0.0325(4) 0.1669(4) 0.086(2) Uani 1 d . .
H25A H 0.2740(5) -0.0221(4) 0.1688(4) 0.103 Uiso 1 calc R .
C26A C 0.3443(4) 0.1146(4) 0.2152(4) 0.074(2) Uani 1 d . .
H26A H 0.3999(4) 0.1146(4) 0.2496(4) 0.089 Uiso 1 calc R .
C27A C 0.3394(3) 0.1988(3) 0.2142(3) 0.0517(12) Uani 1 d . .
C28A C 0.4235(3) 0.2795(3) 0.2617(3) 0.0459(11) Uani 1 d . .
H28A H 0.4776(3) 0.2715(3) 0.2868(3) 0.055 Uiso 1 calc R .
C29A C 0.5253(3) 0.4391(3) 0.3167(3) 0.0441(10) Uani 1 d . .
H29A H 0.5224(3) 0.4787(3) 0.3646(3) 0.053 Uiso 1 calc R .
C30A C 0.6073(3) 0.4166(3) 0.3525(3) 0.0458(11) Uani 1 d . .
C31A C 0.6643(3) 0.4067(3) 0.3107(3) 0.0584(13) Uani 1 d . .
H31A H 0.6534(3) 0.4162(3) 0.2582(3) 0.070 Uiso 1 calc R .
C32A C 0.7384(4) 0.3829(4) 0.3454(3) 0.072(2) Uani 1 d . .
H32A H 0.7754(4) 0.3751(4) 0.3157(3) 0.086 Uiso 1 calc R .
C33A C 0.7555(4) 0.3711(4) 0.4246(4) 0.075(2) Uani 1 d . .
H33A H 0.8048(4) 0.3559(4) 0.4490(4) 0.090 Uiso 1 calc R .
C34A C 0.7000(4) 0.3818(4) 0.4665(3) 0.076(2) Uani 1 d . .
H34A H 0.7116(4) 0.3736(4) 0.5196(3) 0.092 Uiso 1 calc R .
C35A C 0.6271(3) 0.4046(3) 0.4321(3) 0.0615(13) Uani 1 d . .
H35A H 0.5904(3) 0.4121(3) 0.4623(3) 0.074 Uiso 1 calc R .
C36A C 0.2634(3) 0.3695(3) 0.0392(2) 0.0393(10) Uani 1 d . .
H36A H 0.2072(3) 0.3168(3) 0.0306(2) 0.047 Uiso 1 calc R .
C37A C 0.2408(3) 0.4000(3) -0.0398(2) 0.0369(10) Uani 1 d . .
C38A C 0.3054(3) 0.4271(3) -0.0768(3) 0.0509(12) Uani 1 d . .
H38A H 0.3663(3) 0.4328(3) -0.0509(3) 0.061 Uiso 1 calc R .
C39A C 0.2779(3) 0.4456(3) -0.1535(3) 0.0573(13) Uani 1 d . .
H39A H 0.3211(3) 0.4649(3) -0.1780(3) 0.069 Uiso 1 calc R .
C40A C 0.1876(4) 0.4354(3) -0.1926(3) 0.0587(13) Uani 1 d . .
H40A H 0.1690(4) 0.4447(3) -0.2451(3) 0.070 Uiso 1 calc R .
C41A C 0.1241(3) 0.4114(3) -0.1546(3) 0.0603(13) Uani 1 d . .
H41A H 0.0637(3) 0.4072(3) -0.1801(3) 0.072 Uiso 1 calc R .
C42A C 0.1509(3) 0.3938(3) -0.0783(3) 0.0495(11) Uani 1 d . .
H42A H 0.1082(3) 0.3776(3) -0.0527(3) 0.059 Uiso 1 calc R .
Cu1B Cu -0.04686(4) 0.25709(4) 0.27852(3) 0.0553(2) Uani 1 d . .
Cu2B Cu 0.11235(4) 0.28113(4) 0.19951(3) 0.0510(2) Uani 1 d . .
O1B O -0.0313(2) 0.1953(2) 0.3596(2) 0.0752(11) Uani 1 d . .
O2B O -0.1223(2) 0.3116(2) 0.2253(2) 0.0635(9) Uani 1 d . .
O3B O 0.2209(2) 0.3374(2) 0.3019(2) 0.0536(8) Uani 1 d . .
O4B O 0.0345(2) 0.2341(2) 0.0827(2) 0.0551(8) Uani 1 d . .
N1B N 0.0702(2) 0.3688(2) 0.3494(2) 0.0490(9) Uani 1 d . .
N2B N -0.0900(2) 0.1533(2) 0.1750(2) 0.0469(9) Uani 1 d . .
N3B N 0.0648(2) 0.1630(2) 0.2259(2) 0.0473(9) Uani 1 d . .
N4B N 0.0800(2) 0.3883(2) 0.2204(2) 0.0460(9) Uani 1 d . .
C1B C 0.0344(4) 0.2263(4) 0.4358(3) 0.0602(13) Uani 1 d . .
C2B C 0.0305(4) 0.1689(4) 0.4867(3) 0.083(2) Uani 1 d . .
H2B H -0.0181(4) 0.1111(4) 0.4655(3) 0.099 Uiso 1 calc R .
C3B C 0.0968(5) 0.1967(5) 0.5668(4) 0.090(2) Uani 1 d . .
H3B H 0.0922(5) 0.1577(5) 0.5994(4) 0.108 Uiso 1 calc R .
C4B C 0.1700(4) 0.2808(5) 0.5999(3) 0.083(2) Uani 1 d . .
H4B H 0.2149(4) 0.2989(5) 0.6544(3) 0.100 Uiso 1 calc R .
C5B C 0.1763(3) 0.3379(4) 0.5520(3) 0.0675(15) Uani 1 d . .
H5B H 0.2267(3) 0.3947(4) 0.5744(3) 0.081 Uiso 1 calc R .
C6B C 0.1098(3) 0.3138(3) 0.4705(3) 0.0512(12) Uani 1 d . .
C7B C 0.1247(3) 0.3757(3) 0.4232(3) 0.0503(11) Uani 1 d . .
H7B H 0.1808(3) 0.4275(3) 0.4490(3) 0.060 Uiso 1 calc R .
C8B C -0.1861(3) 0.2777(3) 0.1476(3) 0.0502(12) Uani 1 d . .
C9B C -0.2372(4) 0.3281(3) 0.1200(4) 0.0700(15) Uani 1 d . .
H9B H -0.2257(4) 0.3829(3) 0.1573(4) 0.084 Uiso 1 calc R .
C10B C -0.3030(4) 0.2978(4) 0.0398(4) 0.077(2) Uani 1 d . .
H10B H -0.3359(4) 0.3325(4) 0.0240(4) 0.092 Uiso 1 calc R .
C11B C -0.3229(4) 0.2175(4) -0.0192(4) 0.074(2) Uani 1 d . .
H11B H -0.3682(4) 0.1980(4) -0.0737(4) 0.088 Uiso 1 calc R .
C12B C -0.2740(3) 0.1678(3) 0.0054(3) 0.0596(13) Uani 1 d . .
H12B H -0.2853(3) 0.1143(3) -0.0338(3) 0.071 Uiso 1 calc R .
C13B C -0.2069(3) 0.1951(3) 0.0881(3) 0.0447(11) Uani 1 d . .
C14B C -0.1532(3) 0.1415(3) 0.1032(3) 0.0476(11) Uani 1 d . .
H14B H -0.1651(3) 0.0940(3) 0.0570(3) 0.057 Uiso 1 calc R .
C15B C 0.2549(3) 0.2975(4) 0.3540(3) 0.0515(12) Uani 1 d . .
C16B C 0.3438(3) 0.3498(4) 0.4205(3) 0.0600(13) Uani 1 d . .
H16B H 0.3752(3) 0.4108(4) 0.4266(3) 0.072 Uiso 1 calc R .
C17B C 0.3846(4) 0.3121(5) 0.4760(3) 0.074(2) Uani 1 d . .
H17B H 0.4433(4) 0.3477(5) 0.5191(3) 0.089 Uiso 1 calc R .
C18B C 0.3405(4) 0.2242(5) 0.4688(4) 0.083(2) Uani 1 d . .
H18B H 0.3698(4) 0.1989(5) 0.5057(4) 0.099 Uiso 1 calc R .
C19B C 0.2522(4) 0.1714(4) 0.4073(3) 0.072(2) Uani 1 d . .
H19B H 0.2217(4) 0.1114(4) 0.4049(3) 0.086 Uiso 1 calc R .
C20B C 0.2072(3) 0.2055(3) 0.3485(3) 0.0515(12) Uani 1 d . .
C21B C 0.1135(3) 0.1463(3) 0.2884(3) 0.0531(12) Uani 1 d . .
H21B H 0.0856(3) 0.0905(3) 0.2958(3) 0.064 Uiso 1 calc R .
C22B C -0.0057(3) 0.2757(3) 0.0373(3) 0.0450(11) Uani 1 d . .
C23B C -0.0515(3) 0.2331(3) -0.0510(3) 0.0555(12) Uani 1 d . .
H23B H -0.0528(3) 0.1768(3) -0.0752(3) 0.067 Uiso 1 calc R .
C24B C -0.0945(4) 0.2740(4) -0.1022(3) 0.075(2) Uani 1 d . .
H24B H -0.1224(4) 0.2457(4) -0.1606(3) 0.090 Uiso 1 calc R .
C25B C -0.0970(4) 0.3561(4) -0.0687(3) 0.072(2) Uani 1 d . .
H25B H -0.1264(4) 0.3829(4) -0.1039(3) 0.086 Uiso 1 calc R .
C26B C -0.0560(3) 0.3959(3) 0.0158(3) 0.0609(13) Uani 1 d . .
H26B H -0.0588(3) 0.4504(3) 0.0387(3) 0.073 Uiso 1 calc R .
C27B C -0.0089(3) 0.3590(3) 0.0713(3) 0.0472(11) Uani 1 d . .
C28B C 0.0285(3) 0.4070(3) 0.1606(3) 0.0498(11) Uani 1 d . .
H28B H 0.0141(3) 0.4561(3) 0.1768(3) 0.060 Uiso 1 calc R .
C29B C 0.1084(3) 0.4391(3) 0.3113(3) 0.0489(11) Uani 1 d . .
H29B H 0.1768(3) 0.4627(3) 0.3376(3) 0.059 Uiso 1 calc R .
C30B C 0.0836(3) 0.5195(3) 0.3298(3) 0.0559(13) Uani 1 d . .
C31B C 0.0169(4) 0.5184(4) 0.3632(3) 0.075(2) Uani 1 d . .
H31B H -0.0191(4) 0.4651(4) 0.3701(3) 0.090 Uiso 1 calc R .
C32B C 0.0039(5) 0.5972(6) 0.3866(4) 0.095(2) Uani 1 d . .
H32B H -0.0413(5) 0.5964(6) 0.4088(4) 0.114 Uiso 1 calc R .
C33B C 0.0560(6) 0.6750(6) 0.3774(4) 0.111(3) Uani 1 d . .
H33B H 0.0474(6) 0.7276(6) 0.3946(4) 0.133 Uiso 1 calc R .
C34B C 0.1223(5) 0.6776(4) 0.3425(4) 0.094(2) Uani 1 d . .
H34B H 0.1569(5) 0.7308(4) 0.3346(4) 0.112 Uiso 1 calc R .
C35B C 0.1356(4) 0.5988(4) 0.3198(3) 0.0692(15) Uani 1 d . .
H35B H 0.1807(4) 0.5996(4) 0.2973(3) 0.083 Uiso 1 calc R .
C36B C -0.0333(3) 0.0980(3) 0.1701(3) 0.0487(11) Uani 1 d . .
H36B H -0.0364(3) 0.0820(3) 0.1118(3) 0.058 Uiso 1 calc R .
C37B C -0.0699(3) 0.0104(3) 0.1896(3) 0.0501(11) Uani 1 d . .
C38B C -0.1228(3) -0.0058(4) 0.2374(3) 0.0643(14) Uani 1 d . .
H38B H -0.1368(3) 0.0403(4) 0.2621(3) 0.077 Uiso 1 calc R .
C39B C -0.1559(4) -0.0901(4) 0.2495(4) 0.079(2) Uani 1 d . .
H39B H -0.1925(4) -0.0999(4) 0.2816(4) 0.095 Uiso 1 calc R .
C40B C -0.1357(4) -0.1579(4) 0.2153(4) 0.079(2) Uani 1 d . .
H40B H -0.1575(4) -0.2138(4) 0.2245(4) 0.095 Uiso 1 calc R .
C41B C -0.0835(4) -0.1442(4) 0.1676(4) 0.078(2) Uani 1 d . .
H41B H -0.0695(4) -0.1909(4) 0.1441(4) 0.094 Uiso 1 calc R .
C42B C -0.0508(4) -0.0606(3) 0.1535(3) 0.0665(14) Uani 1 d . .
H42B H -0.0161(4) -0.0522(3) 0.1197(3) 0.080 Uiso 1 calc R .
O1S O 0.6519(9) 0.0345(6) 0.3543(7) 0.149(4) Uani 0.50 d P .
C1S C 0.6280(10) 0.0813(10) 0.3066(10) 0.108(4) Uiso 0.50 d P .
C2S C 0.5390(13) 0.0100(12) 0.2317(11) 0.148(6) Uiso 0.50 d P .
C3S C 0.6953(12) 0.1124(11) 0.2681(10) 0.130(5) Uiso 0.50 d P .
C4S C 0.6654(14) 0.0705(14) 0.4861(13) 0.201(7) Uiso 0.50 d P .
C5S C 0.6847(19) 0.0619(18) 0.4190(19) 0.279(10) Uiso 0.50 d P .
C6S C 0.7589(17) 0.0342(16) 0.4718(15) 0.203(9) Uiso 0.50 d P .

loop_
_atom_type_symbol
_atom_type_description
_atom_type_scat_dispersion_real
_atom_type_scat_dispersion_imag
_atom_type_scat_source
Cu Cu 0.3201 1.2651 'International Tables Vol C Tables 4.2.6.8 and 6.1.1.4'
O O 0.0106 0.0060 'International Tables Vol C Tables 4.2.6.8 and 6.1.1.4'
N N 0.0061 0.0033 'International Tables Vol C Tables 4.2.6.8 and 6.1.1.4'
C C 0.0033 0.0016 'International Tables Vol C Tables 4.2.6.8 and 6.1.1.4'
H H 0.0000 0.0000 'International Tables Vol C Tables 4.2.6.8 and 6.1.1.4'

loop_
_geom_angle_atom_site_label_1
_geom_angle_atom_site_label_2
_geom_angle_atom_site_label_3
_geom_angle
_geom_angle_site_symmetry_1
_geom_angle_site_symmetry_3
_geom_angle_publ_flag
O2A Cu1A O1A 142.65(13) . . ?
O2A Cu1A N2A 94.53(13) . . ?
O1A Cu1A N2A 99.50(13) . . ?
O2A Cu1A N1A 98.33(13) . . ?
O1A Cu1A N1A 94.75(13) . . ?
N2A Cu1A N1A 136.78(13) . . ?
O3A Cu2A O4A 158.88(13) . . ?
O3A Cu2A N3A 94.20(13) . . ?
O4A Cu2A N3A 92.21(13) . . ?
O3A Cu2A N4A 97.59(14) . . ?
O4A Cu2A N4A 93.60(14) . . ?
N3A Cu2A N4A 130.03(13) . . ?
C1A O1A Cu1A 127.7(2) . . ?
C8A O2A Cu1A 127.9(3) . . ?
C15A O3A Cu2A 126.9(3) . . ?
C22A O4A Cu2A 127.4(3) . . ?
C7A N1A C29A 116.4(3) . . ?
C7A N1A Cu1A 122.3(3) . . ?
C29A N1A Cu1A 119.2(3) . . ?
C14A N2A C36A 115.9(3) . . ?
C14A N2A Cu1A 122.9(3) . . ?
C36A N2A Cu1A 120.4(3) . . ?
C21A N3A C36A 121.5(3) . . ?
C21A N3A Cu2A 123.2(3) . . ?
C36A N3A Cu2A 114.9(2) . . ?
C28A N4A C29A 121.2(4) . . ?
C28A N4A Cu2A 122.6(3) . . ?
C29A N4A Cu2A 116.0(2) . . ?
O1A C1A C2A 118.2(4) . . ?
O1A C1A C6A 124.9(4) . . ?
C2A C1A C6A 116.9(4) . . ?
C3A C2A C1A 121.2(5) . . ?
C2A C3A C4A 121.4(5) . . ?
C5A C4A C3A 119.1(5) . . ?
C4A C5A C6A 121.8(4) . . ?
C5A C6A C1A 119.6(4) . . ?
C5A C6A C7A 117.5(4) . . ?
C1A C6A C7A 122.6(4) . . ?
N1A C7A C6A 127.3(4) . . ?
O2A C8A C13A 124.2(4) . . ?
O2A C8A C9A 117.4(4) . . ?
C13A C8A C9A 118.4(4) . . ?
C10A C9A C8A 120.0(5) . . ?
C11A C10A C9A 122.2(5) . . ?
C12A C11A C10A 118.8(5) . . ?
C11A C12A C13A 121.1(5) . . ?
C8A C13A C12A 119.4(4) . . ?
C8A C13A C14A 123.9(4) . . ?
C12A C13A C14A 116.6(4) . . ?
N2A C14A C13A 126.0(4) . . ?
O3A C15A C16A 118.7(4) . . ?
O3A C15A C20A 124.6(4) . . ?
C16A C15A C20A 116.8(4) . . ?
C17A C16A C15A 121.5(4) . . ?
C16A C17A C18A 121.9(5) . . ?
C19A C18A C17A 118.4(5) . . ?
C18A C19A C20A 121.9(5) . . ?
C15A C20A C19A 119.5(4) . . ?
C15A C20A C21A 123.7(4) . . ?
C19A C20A C21A 116.7(4) . . ?
N3A C21A C20A 126.4(4) . . ?
O4A C22A C23A 117.2(4) . . ?
O4A C22A C27A 124.1(4) . . ?
C23A C22A C27A 118.7(4) . . ?
C24A C23A C22A 120.4(5) . . ?
C23A C24A C25A 121.6(5) . . ?
C26A C25A C24A 119.0(5) . . ?
C25A C26A C27A 122.0(5) . . ?
C26A C27A C22A 118.2(5) . . ?
C26A C27A C28A 117.4(5) . . ?
C22A C27A C28A 124.4(4) . . ?
N4A C28A C27A 126.8(4) . . ?
N1A C29A N4A 105.1(3) . . ?
N1A C29A C30A 114.3(3) . . ?
N4A C29A C30A 116.6(3) . . ?
C31A C30A C35A 117.8(4) . . ?
C31A C30A C29A 123.5(4) . . ?
C35A C30A C29A 118.7(4) . . ?
C30A C31A C32A 121.6(4) . . ?
C33A C32A C31A 118.9(5) . . ?
C34A C33A C32A 119.7(5) . . ?
C33A C34A C35A 121.3(5) . . ?
C34A C35A C30A 120.7(5) . . ?
N3A C36A N2A 105.8(3) . . ?
N3A C36A C37A 117.2(3) . . ?
N2A C36A C37A 112.5(3) . . ?
C42A C37A C38A 119.6(4) . . ?
C42A C37A C36A 118.3(4) . . ?
C38A C37A C36A 122.0(3) . . ?
C37A C38A C39A 119.4(4) . . ?
C40A C39A C38A 120.3(4) . . ?
C39A C40A C41A 120.4(4) . . ?
C40A C41A C42A 119.7(4) . . ?
C37A C42A C41A 120.5(4) . . ?
O2B Cu1B O1B 143.0(2) . . ?
O2B Cu1B N2B 94.90(14) . . ?
O1B Cu1B N2B 98.33(15) . . ?
O2B Cu1B N1B 99.22(14) . . ?
O1B Cu1B N1B 94.38(15) . . ?
N2B Cu1B N1B 136.86(14) . . ?
O4B Cu2B O3B 161.31(13) . . ?
O4B Cu2B N4B 94.14(13) . . ?
O3B Cu2B N4B 91.64(14) . . ?
O4B Cu2B N3B 96.37(14) . . ?
O3B Cu2B N3B 93.62(14) . . ?
N4B Cu2B N3B 129.44(14) . . ?
C1B O1B Cu1B 127.6(3) . . ?
C8B O2B Cu1B 126.6(3) . . ?
C15B O3B Cu2B 127.1(3) . . ?
C22B O4B Cu2B 127.0(3) . . ?
C7B N1B C29B 116.4(4) . . ?
C7B N1B Cu1B 122.1(3) . . ?
C29B N1B Cu1B 120.2(3) . . ?
C14B N2B C36B 115.2(4) . . ?
C14B N2B Cu1B 123.0(3) . . ?
C36B N2B Cu1B 120.1(3) . . ?
C21B N3B C36B 121.5(4) . . ?
C21B N3B Cu2B 122.9(3) . . ?
C36B N3B Cu2B 115.5(3) . . ?
C28B N4B C29B 120.7(4) . . ?
C28B N4B Cu2B 123.1(3) . . ?
C29B N4B Cu2B 115.7(3) . . ?
O1B C1B C2B 118.0(5) . . ?
O1B C1B C6B 124.4(4) . . ?
C2B C1B C6B 117.6(5) . . ?
C3B C2B C1B 121.2(6) . . ?
C2B C3B C4B 121.1(6) . . ?
C5B C4B C3B 119.2(5) . . ?
C4B C5B C6B 122.1(5) . . ?
C5B C6B C1B 118.7(5) . . ?
C5B C6B C7B 118.3(5) . . ?
C1B C6B C7B 122.8(4) . . ?
N1B C7B C6B 128.1(4) . . ?
O2B C8B C9B 118.1(5) . . ?
O2B C8B C13B 125.2(4) . . ?
C9B C8B C13B 116.6(4) . . ?
C10B C9B C8B 121.1(5) . . ?
C9B C10B C11B 122.5(5) . . ?
C12B C11B C10B 117.7(5) . . ?
C11B C12B C13B 122.0(5) . . ?
C12B C13B C8B 120.0(4) . . ?
C12B C13B C14B 116.2(4) . . ?
C8B C13B C14B 123.1(4) . . ?
N2B C14B C13B 126.2(4) . . ?
O3B C15B C16B 118.0(5) . . ?
O3B C15B C20B 124.0(4) . . ?
C16B C15B C20B 118.0(4) . . ?
C17B C16B C15B 121.2(5) . . ?
C18B C17B C16B 120.6(5) . . ?
C17B C18B C19B 120.5(5) . . ?
C18B C19B C20B 121.6(5) . . ?
C19B C20B C15B 118.0(4) . . ?
C19B C20B C21B 117.8(5) . . ?
C15B C20B C21B 124.1(4) . . ?
N3B C21B C20B 126.4(4) . . ?
O4B C22B C23B 118.0(4) . . ?
O4B C22B C27B 124.4(4) . . ?
C23B C22B C27B 117.6(4) . . ?
C24B C23B C22B 120.5(5) . . ?
C23B C24B C25B 121.7(5) . . ?
C26B C25B C24B 118.1(5) . . ?
C25B C26B C27B 123.0(5) . . ?
C26B C27B C22B 119.0(4) . . ?
C26B C27B C28B 117.0(4) . . ?
C22B C27B C28B 123.9(4) . . ?
N4B C28B C27B 126.1(4) . . ?
N1B C29B N4B 105.2(3) . . ?
N1B C29B C30B 113.3(4) . . ?
N4B C29B C30B 117.4(4) . . ?
C35B C30B C31B 119.3(5) . . ?
C35B C30B C29B 118.0(5) . . ?
C31B C30B C29B 122.5(5) . . ?
C32B C31B C30B 119.6(6) . . ?
C33B C32B C31B 120.7(7) . . ?
C32B C33B C34B 120.9(7) . . ?
C35B C34B C33B 118.3(7) . . ?
C30B C35B C34B 121.2(6) . . ?
N3B C36B C37B 116.1(3) . . ?
N3B C36B N2B 104.3(3) . . ?
C37B C36B N2B 113.5(4) . . ?
C38B C37B C42B 117.6(4) . . ?
C38B C37B C36B 125.3(4) . . ?
C42B C37B C36B 117.0(4) . . ?
C37B C38B C39B 121.1(5) . . ?
C40B C39B C38B 120.8(5) . . ?
C39B C40B C41B 119.7(5) . . ?
C40B C41B C42B 120.4(5) . . ?
C37B C42B C41B 120.3(5) . . ?
C1S O1S C5S 122.2(19) . . ?
O1S C1S C3S 110.9(14) . . ?
O1S C1S C2S 103.6(14) . . ?
C3S C1S C2S 104.1(13) . . ?
C5S C4S C6S 54.5(17) . . ?
C4S C5S O1S 140.5(32) . . ?
C4S C5S C6S 82.7(24) . . ?
O1S C5S C6S 122.3(27) . . ?
C5S C6S C4S 42.8(12) . . ?

loop_
_geom_bond_atom_site_label_1
_geom_bond_atom_site_label_2
_geom_bond_distance
_geom_bond_site_symmetry_2
_geom_bond_publ_flag
Cu1A O2A 1.868(3) . ?
Cu1A O1A 1.870(3) . ?
Cu1A N2A 1.984(3) . ?
Cu1A N1A 1.994(3) . ?
Cu2A O3A 1.892(3) . ?
Cu2A O4A 1.903(3) . ?
Cu2A N3A 2.004(3) . ?
Cu2A N4A 2.034(3) . ?
O1A C1A 1.303(5) . ?
O2A C8A 1.306(5) . ?
O3A C15A 1.303(5) . ?
O4A C22A 1.302(5) . ?
N1A C7A 1.290(5) . ?
N1A C29A 1.475(5) . ?
N2A C14A 1.290(5) . ?
N2A C36A 1.477(5) . ?
N3A C21A 1.275(5) . ?
N3A C36A 1.475(5) . ?
N4A C28A 1.276(5) . ?
N4A C29A 1.481(5) . ?
C1A C2A 1.418(6) . ?
C1A C6A 1.418(6) . ?
C2A C3A 1.360(6) . ?
C3A C4A 1.385(7) . ?
C4A C5A 1.354(6) . ?
C5A C6A 1.400(6) . ?
C6A C7A 1.435(5) . ?
C8A C13A 1.399(6) . ?
C8A C9A 1.414(6) . ?
C9A C10A 1.374(7) . ?
C10A C11A 1.375(7) . ?
C11A C12A 1.370(6) . ?
C12A C13A 1.419(6) . ?
C13A C14A 1.440(5) . ?
C15A C16A 1.407(6) . ?
C15A C20A 1.419(6) . ?
C16A C17A 1.368(6) . ?
C17A C18A 1.388(7) . ?
C18A C19A 1.350(6) . ?
C19A C20A 1.421(6) . ?
C20A C21A 1.439(6) . ?
C22A C23A 1.417(6) . ?
C22A C27A 1.422(6) . ?
C23A C24A 1.373(7) . ?
C24A C25A 1.382(8) . ?
C25A C26A 1.378(7) . ?
C26A C27A 1.413(6) . ?
C27A C28A 1.429(6) . ?
C29A C30A 1.501(6) . ?
C30A C31A 1.373(6) . ?
C30A C35A 1.392(6) . ?
C31A C32A 1.400(6) . ?
C32A C33A 1.385(7) . ?
C33A C34A 1.358(7) . ?
C34A C35A 1.372(7) . ?
C36A C37A 1.533(5) . ?
C37A C42A 1.387(5) . ?
C37A C38A 1.390(6) . ?
C38A C39A 1.399(6) . ?
C39A C40A 1.371(6) . ?
C40A C41A 1.382(6) . ?
C41A C42A 1.384(6) . ?
Cu1B O2B 1.884(3) . ?
Cu1B O1B 1.889(3) . ?
Cu1B N2B 1.985(4) . ?
Cu1B N1B 1.996(4) . ?
Cu2B O4B 1.890(3) . ?
Cu2B O3B 1.899(3) . ?
Cu2B N4B 2.001(3) . ?
Cu2B N3B 2.029(3) . ?
O1B C1B 1.309(5) . ?
O2B C8B 1.313(5) . ?
O3B C15B 1.312(5) . ?
O4B C22B 1.308(5) . ?
N1B C7B 1.287(5) . ?
N1B C29B 1.488(5) . ?
N2B C14B 1.296(5) . ?
N2B C36B 1.510(5) . ?
N3B C21B 1.278(5) . ?
N3B C36B 1.488(5) . ?
N4B C28B 1.288(5) . ?
N4B C29B 1.491(5) . ?
C1B C2B 1.407(7) . ?
C1B C6B 1.418(7) . ?
C2B C3B 1.365(7) . ?
C3B C4B 1.368(8) . ?
C4B C5B 1.363(7) . ?
C5B C6B 1.394(6) . ?
C6B C7B 1.425(6) . ?
C8B C9B 1.409(6) . ?
C8B C13B 1.409(6) . ?
C9B C10B 1.359(7) . ?
C10B C11B 1.381(7) . ?
C11B C12B 1.360(6) . ?
C12B C13B 1.404(6) . ?
C13B C14B 1.442(6) . ?
C15B C16B 1.413(6) . ?
C15B C20B 1.421(6) . ?
C16B C17B 1.369(7) . ?
C17B C18B 1.344(8) . ?
C18B C19B 1.376(7) . ?
C19B C20B 1.393(6) . ?
C20B C21B 1.440(6) . ?
C22B C23B 1.406(6) . ?
C22B C27B 1.411(6) . ?
C23B C24B 1.380(6) . ?
C24B C25B 1.384(7) . ?
C25B C26B 1.342(7) . ?
C26B C27B 1.407(6) . ?
C27B C28B 1.438(6) . ?
C29B C30B 1.511(6) . ?
C30B C35B 1.374(7) . ?
C30B C31B 1.379(7) . ?
C31B C32B 1.387(8) . ?
C32B C33B 1.349(10) . ?
C33B C34B 1.386(10) . ?
C34B C35B 1.389(7) . ?
C36B C37B 1.507(6) . ?
C37B C38B 1.367(6) . ?
C37B C42B 1.391(6) . ?
C38B C39B 1.390(7) . ?
C39B C40B 1.348(8) . ?
C40B C41B 1.354(8) . ?
C41B C42B 1.396(7) . ?
O1S C1S 1.29(2) . ?
O1S C5S 1.03(3) . ?
C1S C3S 1.46(2) . ?
C1S C2S 1.54(2) . ?
C4S C5S 1.29(3) . ?
C4S C6S 1.88(3) . ?
C5S C6S 1.55(3) . ?
